data_2311595
loop_
_publ_author_name
'Kremer, Marius'
'Englert, Ulli'

_publ_section_title
;
 Zn and Ni complexes of pyridine-2,6-di-carboxyl-ates: crystal field
 stabilization matters!
;
_journal_coeditor_code WM5493
_journal_issue 'Pt 6'
_journal_name_full 'Acta crystallographica. Section E, Crystallographic communications'
_journal_page_first 903
_journal_page_last 911
_journal_paper_doi 10.1107/S2056989019007461
_journal_volume 75
_journal_year 2019
_chemical_formula_iupac '[Ni (C7 H3 N O5) (H2 O)3], 1.7H2 O'
_chemical_formula_moiety 'C7 H9 N Ni O8, 1.7 (H2 O)'
_chemical_formula_sum 'C7 H12.4 N Ni O9.7'
_chemical_formula_weight 324.49
_chemical_name_systematic
;
Triaqua(4-hydroxypyridine-2,6-dicarboxylato)nickel(II) 1.7-hydrate
;
_space_group_crystal_system monoclinic
_space_group_IT_number 15
_space_group_name_Hall '-C 2yc'
_space_group_name_H-M_alt 'C 1 2/c 1'
_atom_sites_solution_hydrogens mixed
_audit_creation_method SHELXL-2013
_cell_angle_alpha 90
_cell_angle_beta 90.3550(10)
_cell_angle_gamma 90
_cell_formula_units_Z 8
_cell_length_a 14.7249(11)
_cell_length_b 6.8538(5)
_cell_length_c 22.3510(16)
_cell_measurement_reflns_used 5539
_cell_measurement_temperature 100(2)
_cell_measurement_theta_max 30.09
_cell_measurement_theta_min 2.77
_cell_volume 2255.7(3)
_computing_cell_refinement
;
SAINT-Plus (Bruker, 2009)
;
_computing_data_collection
;
SMART (Bruker, 2001)
;
_computing_data_reduction
;
SAINT-Plus (Bruker, 2009)
;
_computing_molecular_graphics
;
Mercury (Macrae <i>et al.</i> (2006)
;
_computing_publication_material
;
SHELXL-2013 (Sheldrick, 2015b)
;
_computing_structure_refinement
;
SHELXL-2013 (Sheldrick, 2015b)
;
_computing_structure_solution
;
SHELXT (Sheldrick, 2015a)
;
_diffrn_ambient_temperature 100(2)
_diffrn_measured_fraction_theta_full 0.999
_diffrn_measured_fraction_theta_max 0.936
_diffrn_measurement_device_type 'Bruker APEX CCD'
_diffrn_measurement_method '\w scans'
_diffrn_radiation_monochromator 'multilayer optics'
_diffrn_radiation_source microsource
_diffrn_radiation_type MoK\a
_diffrn_radiation_wavelength 0.71073
_diffrn_reflns_av_R_equivalents 0.0274
_diffrn_reflns_av_unetI/netI 0.0224
_diffrn_reflns_limit_h_max 21
_diffrn_reflns_limit_h_min -21
_diffrn_reflns_limit_k_max 9
_diffrn_reflns_limit_k_min -9
_diffrn_reflns_limit_l_max 30
_diffrn_reflns_limit_l_min -31
_diffrn_reflns_number 16693
_diffrn_reflns_theta_full 25.242
_diffrn_reflns_theta_max 31.027
_diffrn_reflns_theta_min 2.767
_exptl_absorpt_coefficient_mu 1.771
_exptl_absorpt_correction_T_max 0.7461
_exptl_absorpt_correction_T_min 0.5692
_exptl_absorpt_correction_type multi-scan
_exptl_absorpt_process_details
;
SADABS (Bruker, 2008)
;
_exptl_crystal_colour brown
_exptl_crystal_density_diffrn 1.911
_exptl_crystal_description block
_exptl_crystal_F_000 1336
_exptl_crystal_size_max 0.330
_exptl_crystal_size_mid 0.320
_exptl_crystal_size_min 0.120
_refine_diff_density_max 0.786
_refine_diff_density_min -0.521
_refine_ls_extinction_method none
_refine_ls_goodness_of_fit_ref 1.165
_refine_ls_hydrogen_treatment mixed
_refine_ls_matrix_type full
_refine_ls_number_parameters 214
_refine_ls_number_reflns 3368
_refine_ls_number_restraints 12
_refine_ls_restrained_S_all 1.165
_refine_ls_R_factor_all 0.0447
_refine_ls_R_factor_gt 0.0389
_refine_ls_shift/su_max 0.000
_refine_ls_shift/su_mean 0.000
_refine_ls_structure_factor_coef Fsqd
_refine_ls_weighting_details
;
 w=1/[\s^2^(Fo^2^)+(0.0471P)^2^+5.9483P]
 where P=(Fo^2^+2Fc^2^)/3
;
_refine_ls_weighting_scheme calc
_refine_ls_wR_factor_gt 0.1036
_refine_ls_wR_factor_ref 0.1056
_reflns_number_gt 2963
_reflns_number_total 3368
_reflns_threshold_expression 'I > 2\s(I)'
_cod_data_source_file wm5493sup1.cif
_cod_data_source_block 6
_cod_original_sg_symbol_H-M 'C 2/c'
_cod_original_formula_sum 'C7 H12.40 N Ni O9.70'
_cod_database_code 2311595
_shelx_space_group_comment
;
The symmetry employed for this shelxl refinement is uniquely defined
by the following loop, which should always be used as a source of
symmetry information in preference to the above space-group names.
They are only intended as comments.
;
_shelx_estimated_absorpt_t_min 0.593
_shelx_estimated_absorpt_t_max 0.816
_shelxl_version_number 20.13

loop_
_space_group_symop_operation_xyz
'x, y, z'
'-x, y, -z+1/2'
'x+1/2, y+1/2, z'
'-x+1/2, y+1/2, -z+1/2'
'-x, -y, -z'
'x, -y, z-1/2'
'-x+1/2, -y+1/2, -z'
'x+1/2, -y+1/2, z-1/2'

loop_
_atom_site_type_symbol
_atom_site_label
_atom_site_fract_x
_atom_site_fract_y
_atom_site_fract_z
_atom_site_U_iso_or_equiv
_atom_site_adp_type
_atom_site_calc_flag
_atom_site_occupancy
_atom_site_disorder_assembly
_atom_site_disorder_group
Ni Ni1 0.48005(2) 0.75027(4) 0.63778(2) 0.01414(10) Uani d 1 . .
O O1 0.52712(10) 0.7082(2) 0.54625(7) 0.0134(3) Uani d 1 . .
O O2 0.48457(11) 0.7612(2) 0.45125(7) 0.0143(3) Uani d 1 . .
O O3 0.38945(11) 0.8469(2) 0.70495(7) 0.0181(3) Uani d 1 . .
O O4A 0.27374(15) 1.0577(4) 0.71517(8) 0.0234(7) Uani d 0.904(9) A 1
O O4B 0.2459(12) 0.959(3) 0.7121(7) 0.014(5) Uiso d 0.096(9) A 2
O O5 0.17015(10) 1.0753(2) 0.48993(7) 0.0137(3) Uani d 1 . .
H H5O 0.1287 1.1189 0.5118 0.021 Uiso calc 1 . .
O O6 0.42492(12) 0.4707(2) 0.63491(7) 0.0172(3) Uani d 1 . .
H H6O 0.441(3) 0.418(5) 0.6044(12) 0.042(10) Uiso d 1 . .
H H6P 0.3683(13) 0.475(7) 0.639(2) 0.057(13) Uiso d 1 . .
O O7 0.57597(12) 0.6389(3) 0.69216(7) 0.0204(3) Uani d 1 . .
H H7P 0.593(3) 0.707(5) 0.7192(13) 0.039(10) Uiso d 1 . .
H H7O 0.573(3) 0.527(3) 0.7046(19) 0.055(13) Uiso d 1 . .
O O8 0.55505(12) 1.0078(3) 0.64271(8) 0.0232(4) Uani d 1 . .
H H8P 0.6094(13) 0.990(6) 0.6466(18) 0.043(11) Uiso d 1 . .
H H8O 0.548(2) 1.071(4) 0.6119(11) 0.029(9) Uiso d 1 . .
O O9 0.25952(14) 0.9505(3) 0.83233(8) 0.0324(5) Uani d 1 . .
H H9O 0.2616 0.8316 0.8228 0.039 Uiso d 1 . .
H H9P 0.2564 1.0091 0.7994 0.039 Uiso d 1 . .
O O10 0.5000 0.2818(8) 0.7500 0.0378(14) Uani d 0.602(7) B 1
O O11 0.5818(4) 0.2770(7) 0.7227(2) 0.0269(15) Uani d 0.398(7) B 2
H H11O 0.624(5) 0.268(12) 0.747(3) 0.032 Uiso d 0.398(7) B 2
H H10O 0.536(4) 0.210(6) 0.731(4) 0.20(5) Uiso d 1 . .
N N1 0.38314(12) 0.8706(3) 0.58926(8) 0.0117(3) Uani d 1 . .
C C1 0.38576(13) 0.8646(3) 0.52962(9) 0.0097(3) Uani d 1 . .
C C2 0.31536(13) 0.9363(3) 0.49499(9) 0.0103(3) Uani d 1 . .
H H2 0.3184 0.9330 0.4526 0.012 Uiso calc 1 . .
C C3 0.23924(13) 1.0142(3) 0.52399(9) 0.0112(4) Uani d 1 . .
C C4 0.23817(14) 1.0234(3) 0.58684(9) 0.0130(4) Uani d 1 . .
H H4 0.1882 1.0784 0.6075 0.016 Uiso calc 1 . .
C C5 0.31234(14) 0.9496(3) 0.61747(9) 0.0129(4) Uani d 1 . .
C C6 0.47189(14) 0.7704(3) 0.50617(9) 0.0109(4) Uani d 1 . .
C C7 0.32457(16) 0.9490(4) 0.68510(10) 0.0194(4) Uani d 1 . .

loop_
_atom_site_aniso_label
_atom_site_aniso_U_11
_atom_site_aniso_U_22
_atom_site_aniso_U_33
_atom_site_aniso_U_12
_atom_site_aniso_U_13
_atom_site_aniso_U_23
Ni1 0.01316(15) 0.01744(16) 0.01178(15) 0.00301(10) -0.00192(10) -0.00028(10)
O1 0.0100(7) 0.0168(7) 0.0133(7) 0.0032(5) -0.0016(5) 0.0005(5)
O2 0.0129(7) 0.0168(7) 0.0133(7) 0.0034(5) 0.0022(5) 0.0000(5)
O3 0.0188(8) 0.0238(8) 0.0115(7) 0.0072(6) -0.0021(6) -0.0004(6)
O4A 0.0238(11) 0.0332(15) 0.0132(9) 0.0120(10) 0.0010(7) -0.0036(8)
O5 0.0087(6) 0.0180(7) 0.0143(7) 0.0050(5) -0.0015(5) -0.0006(6)
O6 0.0181(8) 0.0205(8) 0.0130(7) 0.0016(6) 0.0017(6) -0.0019(6)
O7 0.0173(8) 0.0301(9) 0.0139(7) 0.0098(7) -0.0032(6) -0.0038(7)
O8 0.0193(9) 0.0253(9) 0.0248(9) -0.0030(7) -0.0096(7) 0.0069(7)
O9 0.0327(10) 0.0447(12) 0.0198(8) -0.0085(9) -0.0005(7) 0.0067(8)
O10 0.056(4) 0.031(3) 0.026(2) 0.000 -0.007(2) 0.000
O11 0.034(3) 0.019(2) 0.028(3) 0.0041(19) -0.006(2) 0.0017(17)
N1 0.0108(8) 0.0135(8) 0.0108(7) 0.0011(6) -0.0002(6) 0.0007(6)
C1 0.0068(8) 0.0108(8) 0.0115(8) -0.0001(6) 0.0001(6) -0.0006(7)
C2 0.0094(8) 0.0109(8) 0.0106(8) 0.0005(7) -0.0008(6) -0.0001(7)
C3 0.0083(8) 0.0109(8) 0.0142(9) -0.0003(7) -0.0013(7) 0.0004(7)
C4 0.0097(9) 0.0151(9) 0.0142(9) 0.0030(7) 0.0017(7) 0.0006(7)
C5 0.0120(9) 0.0155(9) 0.0113(8) 0.0027(7) 0.0020(7) -0.0007(7)
C6 0.0097(8) 0.0098(8) 0.0131(9) 0.0000(7) 0.0008(7) -0.0006(7)
C7 0.0201(11) 0.0259(11) 0.0121(9) 0.0068(9) 0.0011(8) 0.0001(8)

loop_
_atom_type_symbol
_atom_type_description
_atom_type_scat_dispersion_real
_atom_type_scat_dispersion_imag
_atom_type_scat_source
C C 0.0033 0.0016 'International Tables Vol C Tables 4.2.6.8 and 6.1.1.4'
H H 0.0000 0.0000 'International Tables Vol C Tables 4.2.6.8 and 6.1.1.4'
N N 0.0061 0.0033 'International Tables Vol C Tables 4.2.6.8 and 6.1.1.4'
O O 0.0106 0.0060 'International Tables Vol C Tables 4.2.6.8 and 6.1.1.4'
Ni Ni 0.3393 1.1124 'International Tables Vol C Tables 4.2.6.8 and 6.1.1.4'

loop_
_geom_angle_atom_site_label_1
_geom_angle_atom_site_label_2
_geom_angle_atom_site_label_3
_geom_angle
_geom_angle_publ_flag
N1 Ni1 O7 175.97(7) yes
N1 Ni1 O6 95.02(7) yes
O7 Ni1 O6 86.66(7) yes
N1 Ni1 O8 93.23(7) yes
O7 Ni1 O8 85.38(8) yes
O6 Ni1 O8 170.86(7) yes
N1 Ni1 O3 78.58(7) yes
O7 Ni1 O3 97.67(6) yes
O6 Ni1 O3 93.58(7) yes
O8 Ni1 O3 91.91(7) yes
N1 Ni1 O1 76.84(6) yes
O7 Ni1 O1 106.90(6) yes
O6 Ni1 O1 88.60(6) yes
O8 Ni1 O1 89.44(7) yes
O3 Ni1 O1 155.42(6) yes
C6 O1 Ni1 114.09(13) ?
C7 O3 Ni1 113.73(14) ?
C3 O5 H5O 109.5 ?
Ni1 O6 H6O 109(3) ?
Ni1 O6 H6P 111(3) ?
H6O O6 H6P 114(4) ?
Ni1 O7 H7P 117(3) ?
Ni1 O7 H7O 122(3) ?
H7P O7 H7O 108(4) ?
Ni1 O8 H8P 113(3) ?
Ni1 O8 H8O 110(2) ?
H8P O8 H8O 107(4) ?
H9O O9 H9P 104.0 ?
H11O O11 H10O 115(10) ?
C1 N1 C5 120.76(17) ?
C1 N1 Ni1 120.80(13) ?
C5 N1 Ni1 118.35(14) ?
N1 C1 C2 121.52(18) ?
N1 C1 C6 112.78(17) ?
C2 C1 C6 125.70(18) ?
C1 C2 C3 118.41(18) ?
C1 C2 H2 120.8 ?
C3 C2 H2 120.8 ?
O5 C3 C2 117.66(18) ?
O5 C3 C4 122.86(18) ?
C2 C3 C4 119.47(18) ?
C5 C4 C3 117.72(18) ?
C5 C4 H4 121.1 ?
C3 C4 H4 121.1 ?
N1 C5 C4 122.08(18) ?
N1 C5 C7 112.32(18) ?
C4 C5 C7 125.59(18) ?
O2 C6 O1 125.13(19) ?
O2 C6 C1 119.50(18) ?
O1 C6 C1 115.36(17) ?
O4A C7 O3 126.4(2) ?
O3 C7 O4B 122.4(8) ?
O4A C7 C5 117.6(2) ?
O3 C7 C5 115.80(19) ?
O4B C7 C5 111.0(8) ?

loop_
_geom_bond_atom_site_label_1
_geom_bond_atom_site_label_2
_geom_bond_distance
_geom_bond_publ_flag
Ni1 N1 1.9681(17) yes
Ni1 O7 2.0082(17) yes
Ni1 O6 2.0816(18) yes
Ni1 O8 2.0848(19) yes
Ni1 O3 2.1205(16) yes
Ni1 O1 2.1833(15) yes
O1 C6 1.279(3) ?
O2 C6 1.244(3) ?
O3 C7 1.262(3) ?
O4A C7 1.254(3) ?
O4B C7 1.311(17) ?
O5 C3 1.334(2) ?
O5 H5O 0.8400 ?
O6 H6O 0.808(18) ?
O6 H6P 0.841(19) ?
O7 H7P 0.805(19) ?
O7 H7O 0.816(19) ?
O8 H8P 0.814(19) ?
O8 H8O 0.820(18) ?
O9 H9O 0.8433 ?
O9 H9P 0.8400 ?
O10 H10O 0.84(2) ?
O11 H11O 0.83(2) ?
O11 H10O 0.84(2) ?
N1 C1 1.335(2) ?
N1 C5 1.336(3) ?
C1 C2 1.380(3) ?
C1 C6 1.519(3) ?
C2 C3 1.404(3) ?
C2 H2 0.9500 ?
C3 C4 1.406(3) ?
C4 C5 1.381(3) ?
C4 H4 0.9500 ?
C5 C7 1.521(3) ?

loop_
_geom_hbond_atom_site_label_D
_geom_hbond_atom_site_label_H
_geom_hbond_atom_site_label_A
_geom_hbond_site_symmetry_A
_geom_hbond_distance_DH
_geom_hbond_distance_HA
_geom_hbond_distance_DA
_geom_hbond_angle_DHA
_geom_hbond_publ_flag
O5 H5O O1 3_455 0.84 1.79 2.624(2) 169.2 yes
O6 H6O O2 5_666 0.808(18) 2.07(2) 2.836(2) 158(4) yes
O6 H6O O5 7_566 0.808(18) 2.66(4) 3.130(2) 119(3) yes
O6 H6P O9 4_546 0.841(19) 2.00(2) 2.821(3) 167(4) yes
O7 H7P O3 2_656 0.805(19) 1.96(2) 2.751(2) 166(4) yes
O7 H7O O10 . 0.816(19) 2.24(3) 2.989(5) 152(4) yes
O7 H7O O11 . 0.816(19) 1.77(2) 2.574(5) 170(5) yes
O8 H8P O9 2_656 0.814(19) 2.00(2) 2.811(3) 173(4) yes
O8 H8O O2 5_676 0.820(18) 1.880(19) 2.691(2) 170(3) yes
O9 H9O O4A 4_546 0.84 2.12 2.934(3) 161.2 yes
O9 H9O O4B 4_546 0.84 2.67 3.51(2) 175.0 yes
O9 H9P O4A . 0.84 1.93 2.729(3) 158.6 yes
O9 H9P O4B . 0.84 1.98 2.693(17) 141.5 yes
C4 H4 O7 3_455 0.95 2.55 3.456(3) 158.8 .
